data_7032189
loop_
_publ_author_name
'Dettenrieder, Nicole'
'Sch\"adle, Christoph'
'Maichle-M\"ossmer, C\"acilia'
'Anwander, Reiner'

_publ_section_title
;
 Reactivity of boryllithium with AlMe3, AlEt3, and GaMe3, including the
 synthesis of a lanthanum heterogallate complex.
;
_journal_issue 42
_journal_name_full 'Dalton transactions (Cambridge, England : 2003)'
_journal_page_first 15760
_journal_page_last 15770
_journal_paper_doi 10.1039/c4dt02155j
_journal_volume 43
_journal_year 2014
_chemical_formula_sum 'C33 H53 B Ga Li N2 O'
_chemical_formula_weight 581.24
_chemical_name_systematic
;
  ?
;
_space_group_IT_number 14
_symmetry_cell_setting monoclinic
_symmetry_space_group_name_Hall '-P 2yn'
_symmetry_space_group_name_H-M 'P 1 21/n 1'
_atom_sites_solution_hydrogens geom
_atom_sites_solution_primary direct
_atom_sites_solution_secondary difmap
_audit_creation_method SHELXL-97
_cell_angle_alpha 90.00
_cell_angle_beta 106.423(3)
_cell_angle_gamma 90.00
_cell_formula_units_Z 4
_cell_length_a 14.7610(6)
_cell_length_b 10.2182(3)
_cell_length_c 23.4025(10)
_cell_measurement_temperature 173(2)
_cell_volume 3385.8(2)
_computing_cell_refinement X-AREA
_computing_data_collection X-AREA
_computing_data_reduction X-AREA
_computing_structure_refinement 'SHELXL-97 (Sheldrick, 1997)'
_computing_structure_solution 'SHELXS-97 (Sheldrick, 1990)'
_diffrn_ambient_temperature 173(2)
_diffrn_measured_fraction_theta_full 0.998
_diffrn_measured_fraction_theta_max 0.998
_diffrn_measurement_device_type 'STOE-IPDS II'
_diffrn_measurement_method omega-scans
_diffrn_radiation_monochromator graphite
_diffrn_radiation_source 'fine-focus sealed tube'
_diffrn_radiation_type MoK\a
_diffrn_radiation_wavelength 0.71073
_diffrn_reflns_av_R_equivalents 0.0909
_diffrn_reflns_av_sigmaI/netI 0.0468
_diffrn_reflns_limit_h_max 17
_diffrn_reflns_limit_h_min -17
_diffrn_reflns_limit_k_max 12
_diffrn_reflns_limit_k_min -11
_diffrn_reflns_limit_l_max 27
_diffrn_reflns_limit_l_min -27
_diffrn_reflns_number 37326
_diffrn_reflns_theta_full 24.71
_diffrn_reflns_theta_max 24.71
_diffrn_reflns_theta_min 2.88
_exptl_absorpt_coefficient_mu 0.838
_exptl_absorpt_correction_T_max 0.87791
_exptl_absorpt_correction_T_min 0.62093
_exptl_absorpt_correction_type numerical
_exptl_absorpt_process_details mulabs
_exptl_crystal_colour colourless
_exptl_crystal_density_diffrn 1.140
_exptl_crystal_density_method 'not measured'
_exptl_crystal_description block
_exptl_crystal_F_000 1248
_exptl_crystal_size_max 0.30
_exptl_crystal_size_mid 0.25
_exptl_crystal_size_min 0.20
_refine_diff_density_max 0.577
_refine_diff_density_min -0.606
_refine_diff_density_rms 0.056
_refine_ls_extinction_method none
_refine_ls_goodness_of_fit_ref 1.286
_refine_ls_hydrogen_treatment mixed
_refine_ls_matrix_type full
_refine_ls_number_parameters 380
_refine_ls_number_reflns 5758
_refine_ls_number_restraints 0
_refine_ls_restrained_S_all 1.286
_refine_ls_R_factor_all 0.0938
_refine_ls_R_factor_gt 0.0779
_refine_ls_shift/su_max 0.015
_refine_ls_shift/su_mean 0.000
_refine_ls_structure_factor_coef Fsqd
_refine_ls_weighting_details 'calc w=1/[\s^2^(Fo^2^)+(0.0179P)^2^+5.8800P] where P=(Fo^2^+2Fc^2^)/3'
_refine_ls_weighting_scheme calc
_refine_ls_wR_factor_gt 0.1276
_refine_ls_wR_factor_ref 0.1325
_reflns_number_gt 4829
_reflns_number_total 5758
_reflns_threshold_expression >2sigma(I)
_cod_data_source_file c4dt02155j2.cif
_cod_data_source_block decmulnd125
_cod_depositor_comments 'Adding full bibliography for 7032187--7032192.cif.'
_cod_original_sg_symbol_H-M P21/n
_cod_database_code 7032189

loop_
_symmetry_equiv_pos_as_xyz
'x, y, z'
'-x+1/2, y+1/2, -z+1/2'
'-x, -y, -z'
'x-1/2, -y-1/2, z-1/2'

loop_
_atom_site_label
_atom_site_type_symbol
_atom_site_fract_x
_atom_site_fract_y
_atom_site_fract_z
_atom_site_U_iso_or_equiv
_atom_site_adp_type
_atom_site_occupancy
_atom_site_symmetry_multiplicity
_atom_site_calc_flag
_atom_site_refinement_flags
_atom_site_disorder_assembly
_atom_site_disorder_group
Ga Ga 0.35216(3) 0.64570(5) 0.01316(2) 0.03780(15) Uani 1 1 d . . .
N1 N 0.1735(2) 0.8127(3) -0.06362(15) 0.0353(8) Uani 1 1 d . . .
N2 N 0.1727(2) 0.7952(3) 0.03189(14) 0.0341(8) Uani 1 1 d . . .
O1 O 0.4756(3) 0.4386(4) 0.17237(15) 0.0596(10) Uani 1 1 d . . .
C1 C 0.0921(3) 0.8731(4) -0.05689(19) 0.0405(11) Uani 1 1 d . . .
H1 H 0.0450 0.9150 -0.0877 0.049 Uiso 1 1 calc R . .
B1 B 0.2292(3) 0.7601(5) -0.0075(2) 0.0332(11) Uani 1 1 d . . .
C2 C 0.0914(3) 0.8623(5) -0.00022(19) 0.0415(10) Uani 1 1 d . . .
H2 H 0.0435 0.8949 0.0158 0.050 Uiso 1 1 calc R . .
C3 C 0.2020(3) 0.8326(4) -0.11664(18) 0.0385(11) Uani 1 1 d . . .
C4 C 0.1769(4) 0.7445(5) -0.1636(2) 0.0468(12) Uani 1 1 d . . .
C5 C 0.2107(5) 0.7659(6) -0.2125(2) 0.0696(17) Uani 1 1 d . . .
H5 H 0.1949 0.7066 -0.2450 0.084 Uiso 1 1 calc R . .
C6 C 0.2671(5) 0.8724(7) -0.2142(3) 0.085(2) Uani 1 1 d . . .
H6 H 0.2906 0.8849 -0.2476 0.102 Uiso 1 1 calc R . .
C7 C 0.2895(5) 0.9606(6) -0.1681(3) 0.0711(17) Uani 1 1 d . . .
H7 H 0.3281 1.0339 -0.1701 0.085 Uiso 1 1 calc R . .
C8 C 0.2568(4) 0.9440(5) -0.1191(2) 0.0513(13) Uani 1 1 d . . .
C9 C 0.1193(4) 0.6237(5) -0.1603(2) 0.0490(12) Uani 1 1 d . . .
H9 H 0.0866 0.6386 -0.1288 0.059 Uiso 1 1 calc R . .
C10 C 0.0447(4) 0.5946(6) -0.2182(2) 0.0746(18) Uani 1 1 d . . .
H10A H 0.0014 0.6691 -0.2289 0.112 Uiso 1 1 calc R . .
H10B H 0.0093 0.5163 -0.2133 0.112 Uiso 1 1 calc R . .
H10C H 0.0751 0.5796 -0.2498 0.112 Uiso 1 1 calc R . .
C11 C 0.1859(4) 0.5062(5) -0.1413(2) 0.0625(15) Uani 1 1 d . . .
H11A H 0.2251 0.4972 -0.1686 0.094 Uiso 1 1 calc R . .
H11B H 0.1485 0.4264 -0.1425 0.094 Uiso 1 1 calc R . .
H11C H 0.2265 0.5201 -0.1007 0.094 Uiso 1 1 calc R . .
C12 C 0.2820(5) 1.0437(5) -0.0691(3) 0.0775(13) Uani 1 1 d . . .
H12 H 0.2426 1.0250 -0.0415 0.093 Uiso 1 1 calc R . .
C13 C 0.2608(4) 1.1831(5) -0.0922(3) 0.0775(13) Uani 1 1 d . . .
H13A H 0.2979 1.2032 -0.1198 0.116 Uiso 1 1 calc R . .
H13B H 0.2775 1.2445 -0.0586 0.116 Uiso 1 1 calc R . .
H13C H 0.1933 1.1913 -0.1130 0.116 Uiso 1 1 calc R . .
C14 C 0.3852(4) 1.0317(6) -0.0337(3) 0.081(2) Uani 1 1 d . . .
H14A H 0.3963 0.9454 -0.0147 0.121 Uiso 1 1 calc R . .
H14B H 0.4008 1.0999 -0.0030 0.121 Uiso 1 1 calc R . .
H14C H 0.4250 1.0420 -0.0606 0.121 Uiso 1 1 calc R . .
C15 C 0.1959(3) 0.7819(4) 0.09533(18) 0.0372(10) Uani 1 1 d . . .
C16 C 0.2539(3) 0.8767(5) 0.13150(19) 0.0434(11) Uani 1 1 d . . .
C17 C 0.2763(4) 0.8593(6) 0.1929(2) 0.0577(14) Uani 1 1 d . . .
H17 H 0.3154 0.9218 0.2184 0.069 Uiso 1 1 calc R . .
C18 C 0.2433(4) 0.7545(6) 0.2174(2) 0.0626(16) Uani 1 1 d . . .
H18 H 0.2603 0.7445 0.2595 0.075 Uiso 1 1 calc R . .
C19 C 0.1862(4) 0.6640(6) 0.1817(2) 0.0593(14) Uani 1 1 d . . .
H19 H 0.1628 0.5925 0.1993 0.071 Uiso 1 1 calc R . .
C20 C 0.1614(3) 0.6747(5) 0.1197(2) 0.0462(12) Uani 1 1 d . . .
C21 C 0.2878(4) 0.9958(5) 0.1049(2) 0.0555(14) Uani 1 1 d . . .
H21 H 0.2932 0.9701 0.0648 0.067 Uiso 1 1 calc R . .
C22 C 0.2149(5) 1.1058(5) 0.0956(3) 0.0800(19) Uani 1 1 d . . .
H22A H 0.1536 1.0737 0.0712 0.120 Uiso 1 1 calc R . .
H22B H 0.2353 1.1794 0.0754 0.120 Uiso 1 1 calc R . .
H22C H 0.2092 1.1349 0.1344 0.120 Uiso 1 1 calc R . .
C23 C 0.3844(4) 1.0457(6) 0.1411(3) 0.0785(19) Uani 1 1 d . . .
H23A H 0.3801 1.0795 0.1794 0.118 Uiso 1 1 calc R . .
H23B H 0.4050 1.1159 0.1191 0.118 Uiso 1 1 calc R . .
H23C H 0.4302 0.9739 0.1480 0.118 Uiso 1 1 calc R . .
C24 C 0.0947(4) 0.5763(6) 0.0810(2) 0.0605(15) Uani 1 1 d . . .
H24 H 0.1059 0.5780 0.0408 0.073 Uiso 1 1 calc R . .
C25 C -0.0079(4) 0.6179(6) 0.0728(3) 0.0783(19) Uani 1 1 d . . .
H25A H -0.0199 0.6241 0.1118 0.117 Uiso 1 1 calc R . .
H25B H -0.0505 0.5530 0.0483 0.117 Uiso 1 1 calc R . .
H25C H -0.0190 0.7034 0.0530 0.117 Uiso 1 1 calc R . .
C26 C 0.1097(5) 0.4354(6) 0.1039(3) 0.0755(18) Uani 1 1 d . . .
H26A H 0.1758 0.4104 0.1096 0.113 Uiso 1 1 calc R . .
H26B H 0.0685 0.3766 0.0748 0.113 Uiso 1 1 calc R . .
H26C H 0.0946 0.4290 0.1419 0.113 Uiso 1 1 calc R . .
C27 C 0.4263(12) 0.4882(18) 0.2137(7) 0.079(3) Uani 0.54(2) 1 d P A 1
H27A H 0.3616 0.4515 0.2040 0.095 Uiso 0.54(2) 1 calc PR A 1
H27B H 0.4215 0.5848 0.2111 0.095 Uiso 0.54(2) 1 calc PR A 1
C28 C 0.4816(14) 0.4478(16) 0.2753(7) 0.079(3) Uani 0.54(2) 1 d P A 1
H28A H 0.4397 0.4280 0.3006 0.095 Uiso 0.54(2) 1 calc PR A 1
H28B H 0.5279 0.5156 0.2949 0.095 Uiso 0.54(2) 1 calc PR A 1
C29 C 0.5294(11) 0.3267(19) 0.2617(6) 0.079(3) Uani 0.54(2) 1 d P A 1
H29A H 0.5886 0.3104 0.2935 0.095 Uiso 0.54(2) 1 calc PR A 1
H29B H 0.4876 0.2498 0.2588 0.095 Uiso 0.54(2) 1 calc PR A 1
C30 C 0.5502(13) 0.3498(17) 0.2036(7) 0.079(3) Uani 0.54(2) 1 d P A 1
H30A H 0.6132 0.3902 0.2098 0.095 Uiso 0.54(2) 1 calc PR A 1
H30B H 0.5478 0.2669 0.1813 0.095 Uiso 0.54(2) 1 calc PR A 1
C27A C 0.3973(14) 0.457(3) 0.1978(7) 0.089(4) Uani 0.46(2) 1 d P A 2
H27C H 0.3580 0.3776 0.1939 0.107 Uiso 0.46(2) 1 calc PR A 2
H27D H 0.3571 0.5321 0.1790 0.107 Uiso 0.46(2) 1 calc PR A 2
C28A C 0.4506(13) 0.486(3) 0.2634(8) 0.089(4) Uani 0.46(2) 1 d P A 2
H28C H 0.4699 0.5790 0.2691 0.107 Uiso 0.46(2) 1 calc PR A 2
H28D H 0.4112 0.4645 0.2901 0.107 Uiso 0.46(2) 1 calc PR A 2
C29A C 0.5300(13) 0.403(3) 0.2741(7) 0.089(4) Uani 0.46(2) 1 d P A 2
H29C H 0.5143 0.3136 0.2848 0.107 Uiso 0.46(2) 1 calc PR A 2
H29D H 0.5831 0.4375 0.3065 0.107 Uiso 0.46(2) 1 calc PR A 2
C30A C 0.5540(14) 0.402(3) 0.2161(7) 0.089(4) Uani 0.46(2) 1 d P A 2
H30C H 0.6063 0.4642 0.2178 0.107 Uiso 0.46(2) 1 calc PR A 2
H30D H 0.5744 0.3137 0.2079 0.107 Uiso 0.46(2) 1 calc PR A 2
C31 C 0.4540(4) 0.7113(6) 0.0867(3) 0.0513(13) Uani 1 1 d . . .
H31A H 0.439(4) 0.711(5) 0.123(2) 0.066(17) Uiso 1 1 d . . .
H31B H 0.516(4) 0.675(6) 0.094(2) 0.074(18) Uiso 1 1 d . . .
H31C H 0.468(4) 0.799(6) 0.078(3) 0.09(2) Uiso 1 1 d . . .
C32 C 0.3152(4) 0.4602(5) 0.0332(3) 0.0461(12) Uani 1 1 d . . .
H32A H 0.253(4) 0.442(5) 0.005(2) 0.070(17) Uiso 1 1 d . . .
H32B H 0.307(3) 0.451(5) 0.071(2) 0.056(15) Uiso 1 1 d . . .
H32C H 0.351(4) 0.389(5) 0.032(2) 0.064(17) Uiso 1 1 d . . .
C33 C 0.4198(3) 0.6237(6) -0.0512(2) 0.0567(14) Uani 1 1 d . . .
H33A H 0.3942 0.6865 -0.0834 0.085 Uiso 1 1 calc R . .
H33B H 0.4101 0.5345 -0.0671 0.085 Uiso 1 1 calc R . .
H33C H 0.4875 0.6397 -0.0340 0.085 Uiso 1 1 calc R . .
Li Li 0.4616(6) 0.4876(9) 0.0931(4) 0.050(2) Uani 1 1 d . . .

loop_
_atom_site_aniso_label
_atom_site_aniso_U_11
_atom_site_aniso_U_22
_atom_site_aniso_U_33
_atom_site_aniso_U_23
_atom_site_aniso_U_13
_atom_site_aniso_U_12
Ga 0.0359(3) 0.0412(3) 0.0375(3) 0.0069(3) 0.01237(19) 0.0079(3)
N1 0.040(2) 0.034(2) 0.0311(19) -0.0004(15) 0.0087(16) 0.0031(16)
N2 0.036(2) 0.037(2) 0.0275(18) 0.0001(15) 0.0071(15) 0.0058(17)
O1 0.063(2) 0.073(3) 0.045(2) 0.0133(18) 0.0186(18) 0.019(2)
C1 0.041(2) 0.040(3) 0.037(2) 0.003(2) 0.0042(19) 0.011(2)
B1 0.033(3) 0.029(3) 0.036(3) -0.003(2) 0.007(2) 0.001(2)
C2 0.039(2) 0.045(3) 0.041(2) -0.003(2) 0.0120(19) 0.011(2)
C3 0.042(2) 0.039(3) 0.033(2) 0.010(2) 0.0083(19) 0.011(2)
C4 0.059(3) 0.050(3) 0.033(3) 0.003(2) 0.017(2) 0.008(3)
C5 0.109(5) 0.068(4) 0.044(3) 0.005(3) 0.042(3) 0.007(4)
C6 0.116(5) 0.091(5) 0.067(4) 0.034(4) 0.057(4) 0.005(4)
C7 0.089(5) 0.059(4) 0.073(4) 0.021(3) 0.035(4) -0.005(3)
C8 0.053(3) 0.051(3) 0.049(3) 0.018(2) 0.012(2) 0.006(3)
C9 0.061(3) 0.053(3) 0.034(2) -0.010(2) 0.016(2) -0.002(3)
C10 0.073(4) 0.088(5) 0.055(4) -0.011(3) 0.004(3) 0.000(4)
C11 0.077(4) 0.051(3) 0.058(3) 0.001(3) 0.016(3) -0.003(3)
C12 0.087(3) 0.047(2) 0.076(3) 0.005(2) -0.013(2) -0.002(2)
C13 0.087(3) 0.047(2) 0.076(3) 0.005(2) -0.013(2) -0.002(2)
C14 0.064(4) 0.084(5) 0.080(4) 0.023(4) -0.003(3) -0.019(4)
C15 0.038(2) 0.043(3) 0.032(2) 0.001(2) 0.0127(19) 0.016(2)
C16 0.048(3) 0.045(3) 0.035(2) -0.004(2) 0.008(2) 0.008(2)
C17 0.062(3) 0.068(4) 0.037(3) -0.011(3) 0.005(2) 0.010(3)
C18 0.075(4) 0.082(4) 0.030(3) 0.008(3) 0.013(3) 0.021(3)
C19 0.073(4) 0.062(4) 0.048(3) 0.011(3) 0.025(3) 0.009(3)
C20 0.054(3) 0.050(3) 0.038(3) 0.004(2) 0.019(2) 0.008(2)
C21 0.072(4) 0.049(3) 0.039(3) -0.010(2) 0.004(3) -0.005(3)
C22 0.103(5) 0.047(4) 0.078(4) 0.004(3) 0.007(4) 0.006(3)
C23 0.084(4) 0.067(4) 0.071(4) -0.011(3) 0.001(3) -0.022(4)
C24 0.077(4) 0.063(4) 0.049(3) -0.002(3) 0.031(3) -0.014(3)
C25 0.067(4) 0.086(5) 0.075(4) 0.013(4) 0.010(3) -0.020(4)
C26 0.095(5) 0.055(4) 0.092(5) 0.000(3) 0.051(4) -0.009(3)
C27 0.094(6) 0.096(6) 0.044(5) 0.002(4) 0.013(4) 0.016(5)
C28 0.094(6) 0.096(6) 0.044(5) 0.002(4) 0.013(4) 0.016(5)
C29 0.094(6) 0.096(6) 0.044(5) 0.002(4) 0.013(4) 0.016(5)
C30 0.094(6) 0.096(6) 0.044(5) 0.002(4) 0.013(4) 0.016(5)
C27A 0.077(6) 0.148(10) 0.035(5) -0.009(5) 0.004(4) 0.016(6)
C28A 0.077(6) 0.148(10) 0.035(5) -0.009(5) 0.004(4) 0.016(6)
C29A 0.077(6) 0.148(10) 0.035(5) -0.009(5) 0.004(4) 0.016(6)
C30A 0.077(6) 0.148(10) 0.035(5) -0.009(5) 0.004(4) 0.016(6)
C31 0.043(3) 0.049(3) 0.056(4) 0.005(3) 0.005(3) -0.002(3)
C32 0.050(3) 0.037(3) 0.052(3) 0.005(2) 0.014(3) 0.004(3)
C33 0.053(3) 0.073(4) 0.052(3) 0.016(3) 0.027(2) 0.023(3)
Li 0.049(5) 0.057(5) 0.048(5) 0.012(4) 0.020(4) 0.011(4)

loop_
_atom_type_symbol
_atom_type_description
_atom_type_scat_dispersion_real
_atom_type_scat_dispersion_imag
_atom_type_scat_source
C C 0.0033 0.0016 'International Tables Vol C Tables 4.2.6.8 and 6.1.1.4'
H H 0.0000 0.0000 'International Tables Vol C Tables 4.2.6.8 and 6.1.1.4'
B B 0.0013 0.0007 'International Tables Vol C Tables 4.2.6.8 and 6.1.1.4'
Ga Ga 0.2307 1.6083 'International Tables Vol C Tables 4.2.6.8 and 6.1.1.4'
Li Li -0.0003 0.0001 'International Tables Vol C Tables 4.2.6.8 and 6.1.1.4'
N N 0.0061 0.0033 'International Tables Vol C Tables 4.2.6.8 and 6.1.1.4'
O O 0.0106 0.0060 'International Tables Vol C Tables 4.2.6.8 and 6.1.1.4'

loop_
_geom_angle_atom_site_label_1
_geom_angle_atom_site_label_2
_geom_angle_atom_site_label_3
_geom_angle
_geom_angle_site_symmetry_1
_geom_angle_site_symmetry_3
C33 Ga C31 105.1(2) . .
C33 Ga C32 106.4(2) . .
C31 Ga C32 106.7(2) . .
C33 Ga B1 117.62(19) . .
C31 Ga B1 113.1(2) . .
C32 Ga B1 107.3(2) . .
C33 Ga Li 97.3(2) . .
C31 Ga Li 56.7(3) . .
C32 Ga Li 55.0(3) . .
B1 Ga Li 144.9(2) . .
C1 N1 C3 120.5(3) . .
C1 N1 B1 110.4(3) . .
C3 N1 B1 127.6(4) . .
C2 N2 C15 121.2(3) . .
C2 N2 B1 109.8(3) . .
C15 N2 B1 128.5(4) . .
C30A O1 C27A 109.5(10) . .
C30A O1 C30 24.6(10) . .
C27A O1 C30 117.0(11) . .
C30A O1 C27 94.2(9) . .
C27A O1 C27 22.8(9) . .
C30 O1 C27 109.5(8) . .
C30A O1 Li 130.5(9) . .
C27A O1 Li 119.4(8) . .
C30 O1 Li 121.3(7) . .
C27 O1 Li 128.9(7) . .
C2 C1 N1 108.9(4) . .
C2 C1 H1 125.5 . .
N1 C1 H1 125.5 . .
N1 B1 N2 101.8(3) . .
N1 B1 Ga 130.6(3) . .
N2 B1 Ga 127.3(3) . .
C1 C2 N2 109.1(4) . .
C1 C2 H2 125.5 . .
N2 C2 H2 125.5 . .
C4 C3 C8 121.4(4) . .
C4 C3 N1 121.0(4) . .
C8 C3 N1 117.6(4) . .
C3 C4 C5 118.2(5) . .
C3 C4 C9 121.2(4) . .
C5 C4 C9 120.6(5) . .
C6 C5 C4 120.6(6) . .
C6 C5 H5 119.7 . .
C4 C5 H5 119.7 . .
C7 C6 C5 120.7(5) . .
C7 C6 H6 119.6 . .
C5 C6 H6 119.6 . .
C6 C7 C8 120.7(6) . .
C6 C7 H7 119.7 . .
C8 C7 H7 119.7 . .
C7 C8 C3 118.4(5) . .
C7 C8 C12 119.6(5) . .
C3 C8 C12 122.0(5) . .
C4 C9 C10 113.1(4) . .
C4 C9 C11 109.2(4) . .
C10 C9 C11 110.4(4) . .
C4 C9 H9 108.0 . .
C10 C9 H9 108.0 . .
C11 C9 H9 108.0 . .
C9 C10 H10A 109.5 . .
C9 C10 H10B 109.5 . .
H10A C10 H10B 109.5 . .
C9 C10 H10C 109.5 . .
H10A C10 H10C 109.5 . .
H10B C10 H10C 109.5 . .
C9 C11 H11A 109.5 . .
C9 C11 H11B 109.5 . .
H11A C11 H11B 109.5 . .
C9 C11 H11C 109.5 . .
H11A C11 H11C 109.5 . .
H11B C11 H11C 109.5 . .
C8 C12 C14 110.8(5) . .
C8 C12 C13 111.8(5) . .
C14 C12 C13 110.0(5) . .
C8 C12 H12 108.0 . .
C14 C12 H12 108.0 . .
C13 C12 H12 108.0 . .
C12 C13 H13A 109.5 . .
C12 C13 H13B 109.5 . .
H13A C13 H13B 109.5 . .
C12 C13 H13C 109.5 . .
H13A C13 H13C 109.5 . .
H13B C13 H13C 109.5 . .
C12 C14 H14A 109.5 . .
C12 C14 H14B 109.5 . .
H14A C14 H14B 109.5 . .
C12 C14 H14C 109.5 . .
H14A C14 H14C 109.5 . .
H14B C14 H14C 109.5 . .
C20 C15 C16 121.7(4) . .
C20 C15 N2 119.3(4) . .
C16 C15 N2 119.0(4) . .
C17 C16 C15 117.3(5) . .
C17 C16 C21 121.2(5) . .
C15 C16 C21 121.5(4) . .
C18 C17 C16 121.7(5) . .
C18 C17 H17 119.2 . .
C16 C17 H17 119.2 . .
C19 C18 C17 120.2(5) . .
C19 C18 H18 119.9 . .
C17 C18 H18 119.9 . .
C18 C19 C20 121.2(5) . .
C18 C19 H19 119.4 . .
C20 C19 H19 119.4 . .
C15 C20 C19 117.8(5) . .
C15 C20 C24 121.8(4) . .
C19 C20 C24 120.3(5) . .
C16 C21 C23 114.0(4) . .
C16 C21 C22 110.4(5) . .
C23 C21 C22 110.0(5) . .
C16 C21 H21 107.4 . .
C23 C21 H21 107.4 . .
C22 C21 H21 107.4 . .
C21 C22 H22A 109.5 . .
C21 C22 H22B 109.5 . .
H22A C22 H22B 109.5 . .
C21 C22 H22C 109.5 . .
H22A C22 H22C 109.5 . .
H22B C22 H22C 109.5 . .
C21 C23 H23A 109.5 . .
C21 C23 H23B 109.5 . .
H23A C23 H23B 109.5 . .
C21 C23 H23C 109.5 . .
H23A C23 H23C 109.5 . .
H23B C23 H23C 109.5 . .
C20 C24 C26 114.2(5) . .
C20 C24 C25 110.1(5) . .
C26 C24 C25 110.2(5) . .
C20 C24 H24 107.4 . .
C26 C24 H24 107.4 . .
C25 C24 H24 107.4 . .
C24 C25 H25A 109.5 . .
C24 C25 H25B 109.5 . .
H25A C25 H25B 109.5 . .
C24 C25 H25C 109.5 . .
H25A C25 H25C 109.5 . .
H25B C25 H25C 109.5 . .
C24 C26 H26A 109.5 . .
C24 C26 H26B 109.5 . .
H26A C26 H26B 109.5 . .
C24 C26 H26C 109.5 . .
H26A C26 H26C 109.5 . .
H26B C26 H26C 109.5 . .
O1 C27 C28 107.7(12) . .
O1 C27 H27A 110.2 . .
C28 C27 H27A 110.2 . .
O1 C27 H27B 110.2 . .
C28 C27 H27B 110.2 . .
H27A C27 H27B 108.5 . .
C27 C28 C29 100.6(13) . .
C27 C28 H28A 111.7 . .
C29 C28 H28A 111.7 . .
C27 C28 H28B 111.7 . .
C29 C28 H28B 111.7 . .
H28A C28 H28B 109.4 . .
C30 C29 C28 107.1(11) . .
C30 C29 H29A 110.3 . .
C28 C29 H29A 110.3 . .
C30 C29 H29B 110.3 . .
C28 C29 H29B 110.3 . .
H29A C29 H29B 108.6 . .
O1 C30 C29 103.5(10) . .
O1 C30 H30A 111.1 . .
C29 C30 H30A 111.1 . .
O1 C30 H30B 111.1 . .
C29 C30 H30B 111.1 . .
H30A C30 H30B 109.0 . .
O1 C27A C28A 101.1(12) . .
O1 C27A H27C 111.6 . .
C28A C27A H27C 111.6 . .
O1 C27A H27D 111.6 . .
C28A C27A H27D 111.6 . .
H27C C27A H27D 109.4 . .
C29A C28A C27A 103.0(17) . .
C29A C28A H28C 111.2 . .
C27A C28A H28C 111.2 . .
C29A C28A H28D 111.2 . .
C27A C28A H28D 111.2 . .
H28C C28A H28D 109.1 . .
C28A C29A C30A 103.9(13) . .
C28A C29A H29C 111.0 . .
C30A C29A H29C 111.0 . .
C28A C29A H29D 111.0 . .
C30A C29A H29D 111.0 . .
H29C C29A H29D 109.0 . .
O1 C30A C29A 108.1(14) . .
O1 C30A H30C 110.1 . .
C29A C30A H30C 110.1 . .
O1 C30A H30D 110.1 . .
C29A C30A H30D 110.1 . .
H30C C30A H30D 108.4 . .
Ga C31 H31A 117(3) . .
Ga C31 H31B 118(3) . .
H31A C31 H31B 107(4) . .
Ga C31 H31C 106(4) . .
H31A C31 H31C 109(5) . .
H31B C31 H31C 99(5) . .
Ga C32 H32A 106(3) . .
Ga C32 H32B 115(3) . .
H32A C32 H32B 106(4) . .
Ga C32 H32C 122(3) . .
H32A C32 H32C 105(4) . .
H32B C32 H32C 101(4) . .
Ga C33 H33A 109.5 . .
Ga C33 H33B 109.5 . .
H33A C33 H33B 109.5 . .
Ga C33 H33C 109.5 . .
H33A C33 H33C 109.5 . .
H33B C33 H33C 109.5 . .
O1 Li C33 111.8(4) . 3_665
O1 Li Ga 137.4(4) . .
C33 Li Ga 110.7(3) 3_665 .
O1 Li H31B 107.3(15) . .
C33 Li H31B 96.6(16) 3_665 .
Ga Li H31B 66.6(16) . .
O1 Li H32B 90.2(14) . .
C33 Li H32B 128.2(14) 3_665 .
Ga Li H32B 63.7(13) . .
H31B Li H32B 122(2) . .
O1 Li H32C 113.4(14) . .
C33 Li H32C 90.3(15) 3_665 .
Ga Li H32C 67.0(15) . .
H31B Li H32C 132(2) . .
H32B Li H32C 38.4(18) . .

loop_
_geom_bond_atom_site_label_1
_geom_bond_atom_site_label_2
_geom_bond_distance
_geom_bond_site_symmetry_2
Ga C33 2.040(4) .
Ga C31 2.051(5) .
Ga C32 2.062(5) .
Ga B1 2.097(5) .
Ga Li 2.648(8) .
N1 C1 1.398(5) .
N1 C3 1.433(5) .
N1 B1 1.443(6) .
N2 C2 1.403(5) .
N2 C15 1.433(5) .
N2 B1 1.451(6) .
O1 C30A 1.363(18) .
O1 C27A 1.454(19) .
O1 C30 1.455(16) .
O1 C27 1.457(15) .
O1 Li 1.875(9) .
C1 C2 1.334(6) .
C1 H1 0.9500 .
C2 H2 0.9500 .
C3 C4 1.387(6) .
C3 C8 1.407(7) .
C4 C5 1.390(7) .
C4 C9 1.513(7) .
C5 C6 1.377(8) .
C5 H5 0.9500 .
C6 C7 1.371(9) .
C6 H6 0.9500 .
C7 C8 1.376(7) .
C7 H7 0.9500 .
C8 C12 1.517(8) .
C9 C10 1.514(7) .
C9 C11 1.535(7) .
C9 H9 1.0000 .
C10 H10A 0.9800 .
C10 H10B 0.9800 .
C10 H10C 0.9800 .
C11 H11A 0.9800 .
C11 H11B 0.9800 .
C11 H11C 0.9800 .
C12 C14 1.520(8) .
C12 C13 1.525(7) .
C12 H12 1.0000 .
C13 H13A 0.9800 .
C13 H13B 0.9800 .
C13 H13C 0.9800 .
C14 H14A 0.9800 .
C14 H14B 0.9800 .
C14 H14C 0.9800 .
C15 C20 1.396(6) .
C15 C16 1.407(6) .
C16 C17 1.392(6) .
C16 C21 1.514(7) .
C17 C18 1.368(8) .
C17 H17 0.9500 .
C18 C19 1.367(8) .
C18 H18 0.9500 .
C19 C20 1.396(6) .
C19 H19 0.9500 .
C20 C24 1.515(7) .
C21 C23 1.526(7) .
C21 C22 1.529(7) .
C21 H21 1.0000 .
C22 H22A 0.9800 .
C22 H22B 0.9800 .
C22 H22C 0.9800 .
C23 H23A 0.9800 .
C23 H23B 0.9800 .
C23 H23C 0.9800 .
C24 C26 1.531(8) .
C24 C25 1.532(8) .
C24 H24 1.0000 .
C25 H25A 0.9800 .
C25 H25B 0.9800 .
C25 H25C 0.9800 .
C26 H26A 0.9800 .
C26 H26B 0.9800 .
C26 H26C 0.9800 .
C27 C28 1.499(17) .
C27 H27A 0.9900 .
C27 H27B 0.9900 .
C28 C29 1.50(2) .
C28 H28A 0.9900 .
C28 H28B 0.9900 .
C29 C30 1.494(17) .
C29 H29A 0.9900 .
C29 H29B 0.9900 .
C30 H30A 0.9900 .
C30 H30B 0.9900 .
C27A C28A 1.54(2) .
C27A H27C 0.9900 .
C27A H27D 0.9900 .
C28A C29A 1.41(2) .
C28A H28C 0.9900 .
C28A H28D 0.9900 .
C29A C30A 1.50(2) .
C29A H29C 0.9900 .
C29A H29D 0.9900 .
C30A H30C 0.9900 .
C30A H30D 0.9900 .
C31 H31A 0.94(5) .
C31 H31B 0.95(6) .
C31 H31C 0.95(6) .
C32 H32A 0.99(6) .
C32 H32B 0.93(5) .
C32 H32C 0.91(5) .
C33 H33A 0.9800 .
C33 H33B 0.9800 .
C33 H33C 0.9800 .
Li C33 2.510(9) 3_665
Li H31B 2.08(6) .
Li H32B 2.22(5) .
Li H32C 2.10(5) .
